data_7238543
loop_
_publ_author_name
'Whyte, Alexander M.'
'Shuku, Yoshiaki'
'Nichol, Gary S.'
'Matsushita, Michio M.'
'Awaga, Kunio'
'Robertson, Neil'

_publ_section_title
;
 Planar Ni(ii), Cu(ii) and Co(ii) tetraaza[14]annulenes: structural,
 electronic and magnetic properties and application to field effect
 transistors
;
_journal_issue 34
_journal_name_full 'Journal of Materials Chemistry'
_journal_page_first 17967
_journal_paper_doi 10.1039/c2jm33079b
_journal_volume 22
_journal_year 2012
_chemical_formula_moiety 'C18 H14 Co N4'
_chemical_formula_sum 'C18 H14 Co N4'
_chemical_formula_weight 345.26
_space_group_IT_number 33
_space_group_name_Hall 'P 2c -2n'
_space_group_name_H-M_alt 'P n a 21'
_symmetry_cell_setting orthorhombic
_symmetry_space_group_name_H-M 'P n a 21'
_atom_sites_solution_hydrogens geom
_atom_sites_solution_primary direct
_atom_sites_solution_secondary difmap
_audit_creation_method SHELXL-97
_cell_angle_alpha 90.00
_cell_angle_beta 90.00
_cell_angle_gamma 90.00
_cell_formula_units_Z 4
_cell_length_a 14.707(2)
_cell_length_b 5.1858(8)
_cell_length_c 17.973(3)
_cell_measurement_reflns_used 1461
_cell_measurement_temperature 100(2)
_cell_measurement_theta_max 20.66
_cell_measurement_theta_min 2.27
_cell_volume 1370.8(4)
_computing_cell_refinement 'SAINT (Bruker, 2007)'
_computing_data_collection 'APEX2 (Bruker, 2007)'
_computing_data_reduction 'SAINT (Bruker, 2007)'
_computing_molecular_graphics 'ORTEP3 for Windows (Farrugia, 1997)'
_computing_publication_material 'SHELXTL (Sheldrick, 2008) and local programs'
_computing_structure_refinement 'SHELXTL (Sheldrick, 2008)'
_computing_structure_solution 'SHELXTL (Sheldrick, 2008)'
_diffrn_ambient_temperature 100(2)
_diffrn_measured_fraction_theta_full 1.000
_diffrn_measured_fraction_theta_max 1.000
_diffrn_measurement_device_type 'Bruker SMART APEXII CCD diffractometer'
_diffrn_measurement_method 'thin-slice \w scans'
_diffrn_radiation_monochromator graphite
_diffrn_radiation_source 'sealed tube'
_diffrn_radiation_type MoK\a
_diffrn_radiation_wavelength 0.71073
_diffrn_reflns_av_R_equivalents 0.0964
_diffrn_reflns_av_sigmaI/netI 0.0667
_diffrn_reflns_limit_h_max 14
_diffrn_reflns_limit_h_min -14
_diffrn_reflns_limit_k_max 5
_diffrn_reflns_limit_k_min -5
_diffrn_reflns_limit_l_max 17
_diffrn_reflns_limit_l_min -17
_diffrn_reflns_number 7681
_diffrn_reflns_theta_full 20.82
_diffrn_reflns_theta_max 20.82
_diffrn_reflns_theta_min 2.27
_exptl_absorpt_coefficient_mu 1.256
_exptl_absorpt_correction_T_max 0.9875
_exptl_absorpt_correction_T_min 0.8055
_exptl_absorpt_correction_type numerical
_exptl_absorpt_process_details 'SADABS; Sheldrick, 1996'
_exptl_crystal_colour black
_exptl_crystal_density_diffrn 1.673
_exptl_crystal_density_method 'not measured'
_exptl_crystal_description needle
_exptl_crystal_F_000 708
_exptl_crystal_size_max 0.18
_exptl_crystal_size_mid 0.03
_exptl_crystal_size_min 0.01
_refine_diff_density_max 1.370
_refine_diff_density_min -0.461
_refine_diff_density_rms 0.098
_refine_ls_abs_structure_details 'Flack H D (1983), Acta Cryst. A39, 876-881; 686 Friedel pairs'
_refine_ls_abs_structure_Flack 0.07(9)
_refine_ls_extinction_method none
_refine_ls_goodness_of_fit_ref 1.062
_refine_ls_hydrogen_treatment constr
_refine_ls_matrix_type full
_refine_ls_number_parameters 209
_refine_ls_number_reflns 1432
_refine_ls_number_restraints 199
_refine_ls_restrained_S_all 0.995
_refine_ls_R_factor_all 0.0840
_refine_ls_R_factor_gt 0.0535
_refine_ls_shift/su_max 0.000
_refine_ls_shift/su_mean 0.000
_refine_ls_structure_factor_coef Fsqd
_refine_ls_weighting_details 'calc w=1/[\s^2^(Fo^2^)+(0.0891P)^2^+0.0000P] where P=(Fo^2^+2Fc^2^)/3'
_refine_ls_weighting_scheme calc
_refine_ls_wR_factor_gt 0.1272
_refine_ls_wR_factor_ref 0.1457
_reflns_number_gt 1002
_reflns_number_total 1432
_reflns_threshold_expression I>2\s(I)
_cod_data_source_file c2jm33079b.txt
_cod_data_source_block nr2009
_cod_database_code 7238543

loop_
_symmetry_equiv_pos_as_xyz
'x, y, z'
'-x, -y, z+1/2'
'x+1/2, -y+1/2, z'
'-x+1/2, y+1/2, z+1/2'

loop_
_atom_site_label
_atom_site_type_symbol
_atom_site_fract_x
_atom_site_fract_y
_atom_site_fract_z
_atom_site_U_iso_or_equiv
_atom_site_adp_type
_atom_site_occupancy
_atom_site_symmetry_multiplicity
_atom_site_calc_flag
_atom_site_refinement_flags
Co1 Co 0.62462(9) 0.5002(3) 0.6498(2) 0.0271(4) Uani 1 1 d .
N1 N 0.5334(9) 0.2420(12) 0.6488(10) 0.023(3) Uani 1 1 d U
N2 N 0.5748(6) 0.590(2) 0.7429(6) 0.028(2) Uani 1 1 d U
N3 N 0.7094(9) 0.7597(13) 0.6537(9) 0.026(3) Uani 1 1 d U
N4 N 0.6736(7) 0.414(2) 0.5571(6) 0.029(3) Uani 1 1 d U
C1 C 0.4796(16) 0.234(2) 0.7108(10) 0.025(3) Uani 1 1 d U
C2 C 0.4115(7) 0.055(2) 0.7277(6) 0.027(3) Uani 1 1 d U
H2 H 0.3994 -0.0804 0.6934 0.032 Uiso 1 1 calc R
C3 C 0.3614(9) 0.069(2) 0.7925(6) 0.029(3) Uani 1 1 d U
H3 H 0.3133 -0.0505 0.8003 0.035 Uiso 1 1 calc R
C4 C 0.3806(13) 0.261(2) 0.8489(9) 0.021(3) Uani 1 1 d U
H4 H 0.3482 0.2696 0.8946 0.025 Uiso 1 1 calc R
C5 C 0.4514(7) 0.436(2) 0.8308(6) 0.029(3) Uani 1 1 d U
H5 H 0.4661 0.5669 0.8657 0.035 Uiso 1 1 calc R
C6 C 0.5013(8) 0.425(2) 0.7638(6) 0.027(3) Uani 1 1 d U
C7 C 0.6014(14) 0.774(2) 0.7886(11) 0.027(4) Uani 1 1 d U
H7 H 0.5705 0.7949 0.8346 0.032 Uiso 1 1 calc R
C8 C 0.6754(9) 0.942(3) 0.7709(7) 0.032(3) Uani 1 1 d U
H8 H 0.6911 1.0700 0.8065 0.038 Uiso 1 1 calc R
C9 C 0.7257(9) 0.932(2) 0.7062(6) 0.031(3) Uani 1 1 d U
H9 H 0.7735 1.0532 0.6992 0.037 Uiso 1 1 calc R
C10 C 0.7691(15) 0.766(2) 0.5854(9) 0.022(3) Uani 1 1 d U
C11 C 0.8379(7) 0.946(2) 0.5713(6) 0.027(3) Uani 1 1 d U
H11 H 0.8503 1.0810 0.6056 0.033 Uiso 1 1 calc R
C12 C 0.8867(10) 0.922(2) 0.5069(7) 0.033(3) Uani 1 1 d U
H12 H 0.9341 1.0393 0.4948 0.040 Uiso 1 1 calc R
C13 C 0.8653(14) 0.729(2) 0.4621(10) 0.034(4) Uani 1 1 d U
H13 H 0.9009 0.7148 0.4182 0.041 Uiso 1 1 calc R
C14 C 0.7995(8) 0.548(2) 0.4705(6) 0.032(3) Uani 1 1 d U
H14 H 0.7893 0.4154 0.4352 0.039 Uiso 1 1 calc R
C15 C 0.7486(8) 0.574(2) 0.5346(6) 0.027(3) Uani 1 1 d U
C16 C 0.6425(13) 0.227(2) 0.5141(11) 0.028(4) Uani 1 1 d U
H16 H 0.6739 0.2016 0.4686 0.034 Uiso 1 1 calc R
C17 C 0.5724(8) 0.071(3) 0.5269(7) 0.033(3) Uani 1 1 d U
H17 H 0.5556 -0.0483 0.4892 0.039 Uiso 1 1 calc R
C18 C 0.5224(8) 0.074(2) 0.5932(6) 0.028(3) Uani 1 1 d U
H18 H 0.4768 -0.0546 0.5991 0.034 Uiso 1 1 calc R

loop_
_atom_site_aniso_label
_atom_site_aniso_U_11
_atom_site_aniso_U_22
_atom_site_aniso_U_33
_atom_site_aniso_U_23
_atom_site_aniso_U_13
_atom_site_aniso_U_12
Co1 0.0236(6) 0.0374(7) 0.0203(7) -0.0015(6) 0.0003(6) 0.0007(6)
N1 0.027(6) 0.028(7) 0.015(5) 0.007(4) -0.009(5) 0.005(3)
N2 0.013(6) 0.053(7) 0.018(6) 0.004(5) -0.006(4) 0.003(4)
N3 0.021(6) 0.043(8) 0.013(6) 0.002(4) 0.006(5) 0.008(3)
N4 0.035(7) 0.023(6) 0.028(6) -0.003(5) 0.005(5) 0.001(4)
C1 0.022(7) 0.033(7) 0.021(6) 0.003(4) -0.008(5) 0.008(4)
C2 0.018(6) 0.036(6) 0.026(5) -0.005(5) -0.003(4) 0.001(4)
C3 0.015(7) 0.046(7) 0.027(5) -0.002(5) -0.011(5) -0.001(5)
C4 0.026(7) 0.032(7) 0.005(5) 0.008(4) -0.003(6) 0.001(4)
C5 0.032(6) 0.040(7) 0.016(5) 0.002(4) -0.002(5) -0.003(4)
C6 0.022(6) 0.036(7) 0.022(6) 0.003(4) 0.000(5) -0.002(4)
C7 0.028(8) 0.035(8) 0.017(7) -0.002(5) 0.006(6) 0.008(5)
C8 0.037(7) 0.032(7) 0.027(6) -0.008(5) -0.001(5) 0.002(5)
C9 0.031(7) 0.034(8) 0.028(6) -0.001(5) 0.005(5) 0.001(6)
C10 0.018(6) 0.035(7) 0.012(5) 0.011(4) -0.001(5) 0.001(4)
C11 0.023(6) 0.035(6) 0.024(5) 0.005(4) -0.002(4) -0.004(4)
C12 0.029(8) 0.042(7) 0.028(6) 0.013(5) 0.003(5) -0.009(6)
C13 0.023(9) 0.054(10) 0.025(9) 0.002(5) 0.013(7) -0.001(6)
C14 0.021(6) 0.049(8) 0.028(6) -0.002(5) -0.003(5) -0.001(5)
C15 0.018(6) 0.041(7) 0.024(6) 0.000(5) -0.002(5) -0.005(5)
C16 0.016(8) 0.053(10) 0.015(8) -0.011(6) -0.006(6) -0.004(5)
C17 0.012(7) 0.055(9) 0.031(7) -0.006(6) -0.005(5) -0.001(5)
C18 0.026(6) 0.031(7) 0.026(6) 0.001(4) -0.005(5) 0.005(5)

loop_
_atom_type_symbol
_atom_type_description
_atom_type_scat_dispersion_real
_atom_type_scat_dispersion_imag
_atom_type_scat_source
C C 0.0033 0.0016 'International Tables Vol C Tables 4.2.6.8 and 6.1.1.4'
H H 0.0000 0.0000 'International Tables Vol C Tables 4.2.6.8 and 6.1.1.4'
N N 0.0061 0.0033 'International Tables Vol C Tables 4.2.6.8 and 6.1.1.4'
Co Co 0.3494 0.9721 'International Tables Vol C Tables 4.2.6.8 and 6.1.1.4'

loop_
_geom_angle_atom_site_label_1
_geom_angle_atom_site_label_2
_geom_angle_atom_site_label_3
_geom_angle
N1 Co1 N2 84.7(7)
N1 Co1 N3 177.2(9)
N1 Co1 N4 95.4(7)
N2 Co1 N3 92.8(6)
N2 Co1 N4 179.5(6)
N3 Co1 N4 87.0(6)
Co1 N1 C1 115.1(11)
Co1 N1 C18 123.6(13)
C1 N1 C18 121.3(12)
Co1 N2 C6 112.3(8)
Co1 N2 C7 128.1(11)
C6 N2 C7 119.6(12)
Co1 N3 C9 130.2(13)
Co1 N3 C10 112.4(10)
C9 N3 C10 117.4(12)
Co1 N4 C15 114.0(8)
Co1 N4 C16 124.3(11)
C15 N4 C16 121.6(13)
N1 C1 C2 127.7(13)
N1 C1 C6 113.4(15)
C2 C1 C6 118.8(17)
C1 C2 H2 119.0
C1 C2 C3 122.0(12)
H2 C2 C3 119.0
C2 C3 H3 119.3
C2 C3 C4 121.5(13)
H3 C3 C4 119.3
C3 C4 H4 122.5
C3 C4 C5 114.9(14)
H4 C4 C5 122.5
C4 C5 H5 118.2
C4 C5 C6 123.6(12)
H5 C5 C6 118.2
N2 C6 C1 114.4(13)
N2 C6 C5 126.5(11)
C1 C6 C5 119.0(13)
N2 C7 H7 119.0
N2 C7 C8 122.0(16)
H7 C7 C8 119.0
C7 C8 H8 117.5
C7 C8 C9 124.9(13)
H8 C8 C9 117.5
N3 C9 C8 121.9(13)
N3 C9 H9 119.0
C8 C9 H9 119.0
N3 C10 C11 125.6(12)
N3 C10 C15 113.2(13)
C11 C10 C15 121.2(16)
C10 C11 H11 120.9
C10 C11 C12 118.2(13)
H11 C11 C12 120.9
C11 C12 H12 121.4
C11 C12 C13 117.2(14)
H12 C12 C13 121.4
C12 C13 H13 115.6
C12 C13 C14 128.7(17)
H13 C13 C14 115.6
C13 C14 H14 122.7
C13 C14 C15 114.5(12)
H14 C14 C15 122.7
N4 C15 C10 113.4(12)
N4 C15 C14 126.6(11)
C10 C15 C14 120.0(13)
N4 C16 H16 116.1
N4 C16 C17 127.9(18)
H16 C16 C17 116.1
C16 C17 H17 118.4
C16 C17 C18 123.2(14)
H17 C17 C18 118.4
N1 C18 C17 125.4(13)
N1 C18 H18 117.3
C17 C18 H18 117.3

loop_
_geom_bond_atom_site_label_1
_geom_bond_atom_site_label_2
_geom_bond_distance
Co1 N1 1.896(11)
Co1 N2 1.886(10)
Co1 N3 1.836(11)
Co1 N4 1.870(10)
N1 C1 1.37(2)
N1 C18 1.337(17)
N2 C6 1.428(15)
N2 C7 1.316(19)
N3 C9 1.323(17)
N3 C10 1.51(2)
N4 C15 1.438(15)
N4 C16 1.318(18)
C1 C2 1.40(2)
C1 C6 1.412(19)
C2 H2 0.950
C2 C3 1.380(16)
C3 H3 0.950
C3 C4 1.451(18)
C4 H4 0.950
C4 C5 1.418(19)
C5 H5 0.950
C5 C6 1.410(15)
C7 H7 0.950
C7 C8 1.43(2)
C8 H8 0.950
C8 C9 1.380(17)
C9 H9 0.950
C10 C11 1.40(2)
C10 C15 1.386(18)
C11 H11 0.950
C11 C12 1.369(16)
C12 H12 0.950
C12 C13 1.323(19)
C13 H13 0.950
C13 C14 1.354(19)
C14 H14 0.950
C14 C15 1.380(15)
C16 H16 0.950
C16 C17 1.33(2)
C17 H17 0.950
C17 C18 1.400(17)
C18 H18 0.950
